data_7153946
loop_
_publ_author_name
'Zhu, Rui'
'Yu, Kai'
'Gu, Zhenhua'

_publ_section_title
;
 N-Bromoacetamide-mediated domino cyclization and elimination of
 homoallylic trichloroacetimidates: a novel approach toward the synthesis
 of 1-bromo-2-amino-3-butene derivatives.
;
_journal_issue 34
_journal_name_full 'Organic &amp; biomolecular chemistry'
_journal_page_first 6653
_journal_page_last 6660
_journal_paper_doi 10.1039/c4ob01126k
_journal_volume 12
_journal_year 2014
_chemical_formula_sum 'C13 H13 Br Cl3 N O2'
_chemical_formula_weight 401.50
_chemical_name_systematic
; 
 ? 
;
_space_group_IT_number 29
_symmetry_cell_setting orthorhombic
_symmetry_space_group_name_Hall 'P 2c -2ac'
_symmetry_space_group_name_H-M 'P c a 21'
_atom_sites_solution_hydrogens geom
_atom_sites_solution_primary direct
_atom_sites_solution_secondary difmap
_audit_creation_method SHELXL-97
_cell_angle_alpha 90.00
_cell_angle_beta 90.00
_cell_angle_gamma 90.00
_cell_formula_units_Z 4
_cell_length_a 12.1328(11)
_cell_length_b 13.7151(15)
_cell_length_c 10.0433(7)
_cell_measurement_reflns_used 1104
_cell_measurement_temperature 290(2)
_cell_measurement_theta_max 69.4307
_cell_measurement_theta_min 3.6400
_cell_volume 1671.2(3)
_computing_cell_refinement 'CrysAlisPro (Agilent Technologies)'
_computing_data_collection 'CrysAlisPro (Agilent Technologies)'
_computing_data_reduction 'CrysAlisPro (Agilent Technologies)'
_computing_molecular_graphics 'Ortep-3 (L. J. Farrugia, 2001)'
_computing_publication_material SHELXL-97
_computing_structure_refinement 'SHELXL-97 (Sheldrick, 1997)'
_computing_structure_solution 'SHELXS-97 (Sheldrick, 1997)'
_diffrn_ambient_temperature 290(2)
_diffrn_detector_area_resol_mean 15.9149
_diffrn_measured_fraction_theta_full 0.967
_diffrn_measured_fraction_theta_max 0.967
_diffrn_measurement_device_type 'Gemini S Ultra, Agilent Technologies'
_diffrn_measurement_method '\w scans'
_diffrn_radiation_monochromator mirror
_diffrn_radiation_source 'Enhance Ultra (Cu) X-ray Source'
_diffrn_radiation_type CuK\a
_diffrn_radiation_wavelength 1.54184
_diffrn_reflns_av_R_equivalents 0.0321
_diffrn_reflns_av_sigmaI/netI 0.0392
_diffrn_reflns_limit_h_max 14
_diffrn_reflns_limit_h_min -9
_diffrn_reflns_limit_k_max 15
_diffrn_reflns_limit_k_min -16
_diffrn_reflns_limit_l_max 11
_diffrn_reflns_limit_l_min -12
_diffrn_reflns_number 3506
_diffrn_reflns_theta_full 69.56
_diffrn_reflns_theta_max 69.56
_diffrn_reflns_theta_min 4.87
_exptl_absorpt_coefficient_mu 7.773
_exptl_absorpt_correction_T_max 0.2039
_exptl_absorpt_correction_T_min 0.1663
_exptl_absorpt_correction_type multi-scan
_exptl_absorpt_process_details
;
CrysAlisPro, Agilent Technologies,
Version 1.171.36.21 (release 14-08-2012 CrysAlis171 .NET)
(compiled Sep 14 2012,17:21:16)
Empirical absorption correction using spherical harmonics,
 implemented in SCALE3 ABSPACK scaling algorithm.
;
_exptl_crystal_density_diffrn 1.596
_exptl_crystal_density_method 'not measured'
_exptl_crystal_F_000 800
_exptl_crystal_size_max 0.36
_exptl_crystal_size_mid 0.31
_exptl_crystal_size_min 0.30
_refine_diff_density_max 0.453
_refine_diff_density_min -0.382
_refine_diff_density_rms 0.066
_refine_ls_abs_structure_details 'Flack H D (1983), Acta Cryst. A39, 876-881'
_refine_ls_extinction_method none
_refine_ls_goodness_of_fit_ref 1.045
_refine_ls_hydrogen_treatment constr
_refine_ls_matrix_type full
_refine_ls_number_parameters 182
_refine_ls_number_reflns 2164
_refine_ls_number_restraints 1
_refine_ls_restrained_S_all 1.045
_refine_ls_R_factor_all 0.0715
_refine_ls_R_factor_gt 0.0596
_refine_ls_shift/su_max 0.000
_refine_ls_shift/su_mean 0.000
_refine_ls_structure_factor_coef Fsqd
_refine_ls_weighting_details 'calc w=1/[\s^2^(Fo^2^)+(0.0901P)^2^+0.5444P] where P=(Fo^2^+2Fc^2^)/3'
_refine_ls_weighting_scheme calc
_refine_ls_wR_factor_gt 0.1598
_refine_ls_wR_factor_ref 0.1768
_reflns_number_gt 1714
_reflns_number_total 2164
_reflns_threshold_expression >2sigma(I)
_cod_data_source_file c4ob01126k2.cif
_cod_data_source_block shelxl
_cod_depositor_comments 'Adding full bibliography for 7153946.cif.'
_cod_database_code 7153946

loop_
_symmetry_equiv_pos_as_xyz
'x, y, z'
'-x, -y, z+1/2'
'-x+1/2, y, z+1/2'
'x+1/2, -y, z'

loop_
_atom_site_label
_atom_site_type_symbol
_atom_site_fract_x
_atom_site_fract_y
_atom_site_fract_z
_atom_site_U_iso_or_equiv
_atom_site_adp_type
_atom_site_occupancy
_atom_site_symmetry_multiplicity
_atom_site_calc_flag
_atom_site_refinement_flags
Br1 Br -0.01024(9) 0.80211(10) 0.96569(16) 0.1162(5) Uani 1 1 d .
Cl1 Cl 0.2509(3) 1.00548(19) 0.9724(7) 0.1517(15) Uani 1 1 d .
Cl2 Cl 0.4444(3) 0.9387(3) 1.0985(3) 0.1319(13) Uani 1 1 d .
Cl3 Cl 0.4160(4) 0.9122(3) 0.8203(3) 0.171(2) Uani 1 1 d .
O2 O 0.2818(5) 0.7910(4) 1.1200(5) 0.0802(17) Uani 1 1 d .
N1 N 0.2475(5) 0.7712(4) 0.9026(5) 0.0585(14) Uani 1 1 d .
H1 H 0.2601 0.7930 0.8238 0.070 Uiso 1 1 calc R
C9 C 0.1807(5) 0.6848(5) 0.9190(7) 0.0577(15) Uani 1 1 d .
H9 H 0.1755 0.6706 1.0144 0.069 Uiso 1 1 calc R
C8 C 0.2273(6) 0.5967(5) 0.8506(8) 0.0653(17) Uani 1 1 d .
H8 H 0.1874 0.5391 0.8589 0.078 Uiso 1 1 calc R
O1 O 0.3029(12) 0.2483(8) 0.6322(12) 0.155(5) Uani 1 1 d .
C7 C 0.3175(6) 0.5924(6) 0.7811(7) 0.0644(17) Uani 1 1 d .
H7 H 0.3581 0.6498 0.7754 0.077 Uiso 1 1 calc R
C11 C 0.2890(6) 0.8166(5) 1.0053(6) 0.0567(15) Uani 1 1 d .
C12 C 0.3487(6) 0.9144(6) 0.9739(9) 0.0750(19) Uani 1 1 d .
C3 C 0.3634(7) 0.5073(8) 0.7102(8) 0.084(3) Uani 1 1 d .
C10 C 0.0649(6) 0.7013(7) 0.8664(8) 0.070(2) Uani 1 1 d .
H10A H 0.0234 0.6410 0.8726 0.084 Uiso 1 1 calc R
H10B H 0.0686 0.7198 0.7733 0.084 Uiso 1 1 calc R
C6 C 0.4425(15) 0.3542(12) 0.5585(13) 0.143(7) Uani 1 1 d .
H6 H 0.4683 0.3046 0.5036 0.172 Uiso 1 1 calc R
C2 C 0.3094(8) 0.4165(8) 0.7110(10) 0.091(3) Uani 1 1 d .
H2 H 0.2459 0.4090 0.7620 0.109 Uiso 1 1 calc R
C1 C 0.3481(11) 0.3377(10) 0.6377(12) 0.115(4) Uani 1 1 d .
C4 C 0.4575(9) 0.5199(10) 0.6368(9) 0.101(3) Uani 1 1 d .
H4 H 0.4943 0.5794 0.6377 0.122 Uiso 1 1 calc R
C5 C 0.4976(14) 0.4428(14) 0.5608(12) 0.140(7) Uani 1 1 d .
H5 H 0.5617 0.4508 0.5113 0.168 Uiso 1 1 calc R
C13 C 0.2235(15) 0.2268(10) 0.732(2) 0.145(7) Uani 1 1 d .
H13A H 0.1581 0.2646 0.7162 0.218 Uiso 1 1 calc R
H13B H 0.2531 0.2428 0.8178 0.218 Uiso 1 1 calc R
H13C H 0.2057 0.1587 0.7290 0.218 Uiso 1 1 calc R

loop_
_atom_site_aniso_label
_atom_site_aniso_U_11
_atom_site_aniso_U_22
_atom_site_aniso_U_33
_atom_site_aniso_U_23
_atom_site_aniso_U_13
_atom_site_aniso_U_12
Br1 0.0946(7) 0.1253(9) 0.1288(10) -0.0244(9) 0.0148(7) 0.0335(6)
Cl1 0.130(2) 0.0742(13) 0.251(5) 0.041(2) -0.010(3) 0.0051(15)
Cl2 0.140(2) 0.129(2) 0.127(2) 0.0165(19) -0.056(2) -0.065(2)
Cl3 0.230(5) 0.180(4) 0.103(2) -0.026(2) 0.070(3) -0.134(4)
O2 0.107(4) 0.091(4) 0.043(3) 0.006(3) -0.004(3) -0.022(3)
N1 0.066(3) 0.067(3) 0.042(3) 0.007(2) 0.001(2) -0.007(3)
C9 0.057(3) 0.063(4) 0.053(3) 0.000(3) 0.000(3) 0.001(3)
C8 0.058(4) 0.064(4) 0.074(4) -0.008(4) -0.005(3) -0.003(3)
O1 0.207(11) 0.105(7) 0.154(9) -0.058(7) -0.038(9) 0.055(8)
C7 0.060(4) 0.070(4) 0.063(4) 0.001(4) -0.005(3) 0.001(3)
C11 0.064(4) 0.064(4) 0.043(3) -0.003(3) -0.005(3) -0.005(3)
C12 0.081(4) 0.074(5) 0.070(4) -0.003(4) -0.006(4) -0.018(4)
C3 0.075(5) 0.115(8) 0.061(4) 0.003(5) -0.006(4) 0.042(5)
C10 0.056(4) 0.088(5) 0.067(4) -0.008(4) 0.003(3) 0.002(4)
C6 0.186(16) 0.164(14) 0.080(6) -0.008(9) 0.003(9) 0.120(14)
C2 0.093(6) 0.098(7) 0.083(5) -0.019(5) -0.020(5) 0.037(6)
C1 0.122(9) 0.120(9) 0.104(8) -0.032(7) -0.035(7) 0.065(8)
C4 0.094(7) 0.128(9) 0.081(6) 0.016(6) 0.017(5) 0.051(6)
C5 0.154(12) 0.193(16) 0.072(6) 0.028(10) 0.021(7) 0.101(13)
C13 0.174(19) 0.085(8) 0.176(18) -0.031(10) -0.072(14) 0.020(9)

loop_
_atom_type_symbol
_atom_type_description
_atom_type_scat_dispersion_real
_atom_type_scat_dispersion_imag
_atom_type_scat_source
C C 0.0181 0.0091 'International Tables Vol C Tables 4.2.6.8 and 6.1.1.4'
H H 0.0000 0.0000 'International Tables Vol C Tables 4.2.6.8 and 6.1.1.4'
N N 0.0311 0.0180 'International Tables Vol C Tables 4.2.6.8 and 6.1.1.4'
O O 0.0492 0.0322 'International Tables Vol C Tables 4.2.6.8 and 6.1.1.4'
Cl Cl 0.3639 0.7018 'International Tables Vol C Tables 4.2.6.8 and 6.1.1.4'
Br Br -0.6763 1.2805 'International Tables Vol C Tables 4.2.6.8 and 6.1.1.4'

loop_
_geom_angle_atom_site_label_1
_geom_angle_atom_site_label_2
_geom_angle_atom_site_label_3
_geom_angle
C11 N1 C9 121.2(5)
C11 N1 H1 119.4
C9 N1 H1 119.4
N1 C9 C8 113.4(6)
N1 C9 C10 111.0(6)
C8 C9 C10 108.0(6)
N1 C9 H9 108.1
C8 C9 H9 108.1
C10 C9 H9 108.1
C7 C8 C9 126.8(7)
C7 C8 H8 116.6
C9 C8 H8 116.6
C1 O1 C13 115.8(11)
C8 C7 C3 127.7(8)
C8 C7 H7 116.1
C3 C7 H7 116.1
O2 C11 N1 126.0(7)
O2 C11 C12 118.5(7)
N1 C11 C12 115.5(6)
C11 C12 Cl1 107.8(5)
C11 C12 Cl2 109.3(6)
Cl1 C12 Cl2 109.1(5)
C11 C12 Cl3 112.4(6)
Cl1 C12 Cl3 109.1(6)
Cl2 C12 Cl3 109.1(5)
C4 C3 C2 120.2(10)
C4 C3 C7 118.3(11)
C2 C3 C7 121.4(8)
C9 C10 Br1 111.3(5)
C9 C10 H10A 109.4
Br1 C10 H10A 109.4
C9 C10 H10B 109.4
Br1 C10 H10B 109.4
H10A C10 H10B 108.0
C5 C6 C1 121.4(12)
C5 C6 H6 119.3
C1 C6 H6 119.3
C1 C2 C3 121.9(12)
C1 C2 H2 119.1
C3 C2 H2 119.1
O1 C1 C2 126.4(14)
O1 C1 C6 116.9(13)
C2 C1 C6 116.6(14)
C3 C4 C5 119.4(15)
C3 C4 H4 120.3
C5 C4 H4 120.3
C6 C5 C4 120.4(14)
C6 C5 H5 119.8
C4 C5 H5 119.8
O1 C13 H13A 109.5
O1 C13 H13B 109.5
H13A C13 H13B 109.5
O1 C13 H13C 109.5
H13A C13 H13C 109.5
H13B C13 H13C 109.5

loop_
_geom_bond_atom_site_label_1
_geom_bond_atom_site_label_2
_geom_bond_distance
Br1 C10 1.933(8)
Cl1 C12 1.723(9)
Cl2 C12 1.739(8)
Cl3 C12 1.745(9)
O2 C11 1.208(8)
N1 C11 1.306(8)
N1 C9 1.444(9)
N1 H1 0.8600
C9 C8 1.501(10)
C9 C10 1.517(10)
C9 H9 0.9800
C8 C7 1.300(11)
C8 H8 0.9300
O1 C1 1.345(18)
O1 C13 1.42(2)
C7 C3 1.477(12)
C7 H7 0.9300
C11 C12 1.558(10)
C3 C4 1.370(14)
C3 C2 1.407(14)
C10 H10A 0.9700
C10 H10B 0.9700
C6 C5 1.39(3)
C6 C1 1.41(2)
C6 H6 0.9300
C2 C1 1.389(13)
C2 H2 0.9300
C4 C5 1.391(18)
C4 H4 0.9300
C5 H5 0.9300
C13 H13A 0.9600
C13 H13B 0.9600
C13 H13C 0.9600

loop_
_geom_hbond_atom_site_label_D
_geom_hbond_atom_site_label_H
_geom_hbond_atom_site_label_A
_geom_hbond_distance_DH
_geom_hbond_distance_HA
_geom_hbond_distance_DA
_geom_hbond_angle_DHA
_geom_hbond_site_symmetry_A
N1 H1 O2 0.86 2.11 2.873(7) 147.6 3_554

loop_
_geom_torsion_atom_site_label_1
_geom_torsion_atom_site_label_2
_geom_torsion_atom_site_label_3
_geom_torsion_atom_site_label_4
_geom_torsion
C11 N1 C9 C8 -120.2(7)
C11 N1 C9 C10 118.0(7)
N1 C9 C8 C7 -0.5(11)
C10 C9 C8 C7 122.9(8)
C9 C8 C7 C3 -178.2(7)
C9 N1 C11 O2 3.7(12)
C9 N1 C11 C12 -173.8(6)
O2 C11 C12 Cl1 -91.7(9)
N1 C11 C12 Cl1 86.1(8)
O2 C11 C12 Cl2 26.8(10)
N1 C11 C12 Cl2 -155.4(6)
O2 C11 C12 Cl3 148.1(7)
N1 C11 C12 Cl3 -34.1(9)
C8 C7 C3 C4 176.8(8)
C8 C7 C3 C2 0.3(13)
N1 C9 C10 Br1 -63.1(7)
C8 C9 C10 Br1 172.0(5)
C4 C3 C2 C1 -0.6(14)
C7 C3 C2 C1 175.8(8)
C13 O1 C1 C2 -14.6(18)
C13 O1 C1 C6 167.3(11)
C3 C2 C1 O1 179.7(10)
C3 C2 C1 C6 -2.2(15)
C5 C6 C1 O1 -177.6(13)
C5 C6 C1 C2 4.1(18)
C2 C3 C4 C5 1.4(14)
C7 C3 C4 C5 -175.1(9)
C1 C6 C5 C4 -3(2)
C3 C4 C5 C6 0.5(18)
